data_2014161
loop_
_publ_author_name
'Soylu, Serkan'
'Ta\,s, Murat'
'Sara\,co\^glu, Hanife'
'Bat\?i, H\"umeyra'
'\,Cal\?i\;skan, Nezihe'
'B\"uy\"ukg\"ung\"or, Orhan'

_publ_section_title
;<i>N</i>^1^-(4-<i>tert</i>-Butylphenyl)-<i>N</i>^2^-hydroxy-\a-oxo-\a-phenylacetamidine
 and
 <i>N</i>^2^-hydroxy-<i>N</i>^1^-(4-nitrophenyl)-\a-oxo-\a-phenylacetamidine
 hemihydrate
;
_journal_issue 9
_journal_name_full 'Acta Crystallographica Section C'
_journal_page_first o702
_journal_page_last o704
_journal_paper_doi 10.1107/S0108270104017366
_journal_volume 60
_journal_year 2004
_chemical_formula_iupac 'C14 H11 N3 O4 , 0.5H2 O'
_chemical_formula_moiety 'C14 H11 N3 O4 , 0.5H2 O'
_chemical_formula_sum 'C14 H12 N3 O4.5'
_chemical_formula_weight 294.27
_chemical_name_systematic
;
N^1^-(4-nitrophenyl)-N^2^-hydroxy-\a-oxo-\a-phenylacetamidine hemihydrate
;
_space_group_IT_number 14
_symmetry_cell_setting monoclinic
_symmetry_space_group_name_Hall '-P 2yn'
_symmetry_space_group_name_H-M 'P 1 21/n 1'
_atom_sites_solution_hydrogens geom
_atom_sites_solution_primary direct
_atom_sites_solution_secondary difmap
_audit_creation_method SHELXL97
_cell_angle_alpha 90.00
_cell_angle_beta 92.080(7)
_cell_angle_gamma 90.00
_cell_formula_units_Z 8
_cell_length_a 6.8298(5)
_cell_length_b 15.5454(15)
_cell_length_c 26.097(2)
_cell_measurement_reflns_used 5334
_cell_measurement_temperature 293(2)
_cell_measurement_theta_max 24.04
_cell_measurement_theta_min 1.52
_cell_volume 2768.9(4)
_computing_cell_refinement X-AREA
_computing_data_collection 'X-AREA (Stoe & Cie, 2002)'
_computing_data_reduction 'X-RED32 (Stoe & Cie, 2002)'
_computing_molecular_graphics 'ORTEP-3 for Windows (Farrugia, 1997)'
_computing_publication_material 'WinGX (Farrugia, 1999)'
_computing_structure_refinement 'SHELXL97 (Sheldrick, 1997)'
_computing_structure_solution 'SHELXS97 (Sheldrick, 1997)'
_diffrn_ambient_temperature 293(2)
_diffrn_detector_area_resol_mean 6.67
_diffrn_measured_fraction_theta_full 1.000
_diffrn_measured_fraction_theta_max 1.000
_diffrn_measurement_device_type 'Stoe IPDS 2'
_diffrn_measurement_method \f
_diffrn_radiation_monochromator graphite
_diffrn_radiation_source 'fine-focus sealed tube'
_diffrn_radiation_type MoK\a
_diffrn_radiation_wavelength 0.71073
_diffrn_reflns_av_R_equivalents 0.0668
_diffrn_reflns_av_sigmaI/netI 0.1043
_diffrn_reflns_limit_h_max 7
_diffrn_reflns_limit_h_min -8
_diffrn_reflns_limit_k_max 18
_diffrn_reflns_limit_k_min -18
_diffrn_reflns_limit_l_max 30
_diffrn_reflns_limit_l_min -30
_diffrn_reflns_number 17727
_diffrn_reflns_theta_full 25.00
_diffrn_reflns_theta_max 25.00
_diffrn_reflns_theta_min 1.52
_diffrn_standards_decay_% 0
_diffrn_standards_interval_count 0
_diffrn_standards_number 0
_exptl_absorpt_coefficient_mu 0.108
_exptl_absorpt_correction_type none
_exptl_crystal_colour yellow
_exptl_crystal_density_diffrn 1.412
_exptl_crystal_density_meas ?
_exptl_crystal_density_method 'not measured'
_exptl_crystal_description rod
_exptl_crystal_F_000 1224
_exptl_crystal_size_max 0.400
_exptl_crystal_size_mid 0.217
_exptl_crystal_size_min 0.120
_refine_diff_density_max 0.165
_refine_diff_density_min -0.133
_refine_ls_extinction_method none
_refine_ls_goodness_of_fit_ref 0.805
_refine_ls_hydrogen_treatment mixed
_refine_ls_matrix_type full
_refine_ls_number_parameters 402
_refine_ls_number_reflns 4876
_refine_ls_number_restraints 3
_refine_ls_restrained_S_all 0.805
_refine_ls_R_factor_all 0.1187
_refine_ls_R_factor_gt 0.0364
_refine_ls_shift/su_max 0.000
_refine_ls_shift/su_mean 0.000
_refine_ls_structure_factor_coef Fsqd
_refine_ls_weighting_details 'calc w = 1/[\s^2^(Fo^2^)+(0.005P)^2^] where P=(Fo^2^+2Fc^2^)/3'
_refine_ls_weighting_scheme calc
_refine_ls_wR_factor_gt 0.0402
_refine_ls_wR_factor_ref 0.0465
_reflns_number_gt 1986
_reflns_number_total 4876
_reflns_threshold_expression I>2\s(I)
_cod_data_source_file ga1061.cif
_cod_data_source_block II
_cod_depositor_comments
;
The following automatic conversions were performed:

'_exptl_crystal_density_meas' value 'not measured' was changed to '?'
- the value is perceived as not measured.

Automatic conversion script
Id: cif_fix_values 3008 2015-01-20 13:52:24Z robertas 
;
_cod_original_cell_volume 2769.0(4)
_cod_original_sg_symbol_H-M 'P 21/n'
_cod_database_code 2014161

loop_
_symmetry_equiv_pos_as_xyz
'x, y, z'
'-x+1/2, y+1/2, -z+1/2'
'-x, -y, -z'
'x-1/2, -y-1/2, z-1/2'

loop_
_atom_site_label
_atom_site_fract_x
_atom_site_fract_y
_atom_site_fract_z
_atom_site_U_iso_or_equiv
_atom_site_adp_type
_atom_site_calc_flag
_atom_site_refinement_flags
_atom_site_occupancy
_atom_site_disorder_assembly
_atom_site_disorder_group
_atom_site_type_symbol
N1A 0.6637(3) 0.21335(12) 0.06230(7) 0.0468(5) Uani d . 1 . . N
N1B 1.1720(3) 0.48109(12) 0.44398(7) 0.0450(5) Uani d . 1 . . N
N2A 0.3680(3) 0.28571(15) 0.04058(9) 0.0548(6) Uani d . 1 . . N
N2B 0.8674(3) 0.52025(14) 0.40480(8) 0.0506(6) Uani d . 1 . . N
N3A -0.2515(4) 0.51018(16) 0.07792(11) 0.0755(8) Uani d . 1 . . N
N3B 0.3301(4) 0.49047(17) 0.23707(10) 0.0755(8) Uani d . 1 . . N
O1A 0.6753(2) 0.21744(9) 0.00884(6) 0.0559(5) Uani d . 1 . . O
H1A 0.7758 0.1935 0.0001 0.067 Uiso calc R 1 . . H
O1B 1.1814(2) 0.57043(9) 0.45172(6) 0.0578(5) Uani d . 1 . . O
H1B 1.2836 0.5826 0.4675 0.069 Uiso calc R 1 . . H
O2A 0.2934(3) 0.21893(11) 0.14050(6) 0.0643(5) Uani d . 1 . . O
O2B 0.8037(2) 0.34278(10) 0.42569(6) 0.0569(5) Uani d . 1 . . O
O3A -0.2412(3) 0.55168(15) 0.11732(10) 0.1268(10) Uani d . 1 . . O
O3B 0.3724(4) 0.44530(17) 0.20195(8) 0.1377(11) Uani d . 1 . . O
O4A -0.3882(3) 0.51435(16) 0.04786(9) 0.1254(9) Uani d . 1 . . O
O4B 0.1757(3) 0.52825(14) 0.23839(8) 0.1041(8) Uani d . 1 . . O
C1A 0.5052(4) 0.25141(14) 0.07535(9) 0.0448(7) Uani d . 1 . . C
C1B 1.0103(4) 0.46190(14) 0.41877(8) 0.0405(6) Uani d . 1 . . C
C2A 0.4609(4) 0.23725(15) 0.13059(10) 0.0482(7) Uani d . 1 . . C
C2B 0.9639(4) 0.36698(15) 0.41305(9) 0.0421(6) Uani d . 1 . . C
C3A 0.6226(4) 0.24078(15) 0.17016(9) 0.0462(7) Uani d . 1 . . C
C3B 1.1074(4) 0.30725(14) 0.39264(8) 0.0385(6) Uani d . 1 . . C
C4A 0.7902(4) 0.28831(15) 0.16430(9) 0.0559(7) Uani d . 1 . . C
H4A 0.8060 0.3188 0.1340 0.067 Uiso calc R 1 . . H
C4B 1.2769(4) 0.33354(15) 0.37044(8) 0.0497(7) Uani d . 1 . . C
H4B 1.3065 0.3918 0.3686 0.060 Uiso calc R 1 . . H
C5A 0.9361(4) 0.29172(17) 0.20264(11) 0.0646(8) Uani d . 1 . . C
H5A 1.0469 0.3253 0.1982 0.078 Uiso calc R 1 . . H
C5B 1.4026(4) 0.27384(17) 0.35089(10) 0.0629(8) Uani d . 1 . . C
H5B 1.5169 0.2918 0.3358 0.075 Uiso calc R 1 . . H
C6A 0.9175(5) 0.24537(18) 0.24738(11) 0.0697(9) Uani d . 1 . . C
H6A 1.0158 0.2468 0.2730 0.084 Uiso calc R 1 . . H
C6B 1.3594(4) 0.18755(17) 0.35361(10) 0.0672(8) Uani d . 1 . . C
H6B 1.4460 0.1473 0.3410 0.081 Uiso calc R 1 . . H
C7A 0.7514(5) 0.19724(18) 0.25344(10) 0.0697(9) Uani d . 1 . . C
H7A 0.7383 0.1651 0.2832 0.084 Uiso calc R 1 . . H
C7B 1.1899(4) 0.16057(16) 0.37478(10) 0.0645(8) Uani d . 1 . . C
H7B 1.1599 0.1023 0.3759 0.077 Uiso calc R 1 . . H
C8A 0.6031(4) 0.19601(16) 0.21579(10) 0.0607(8) Uani d . 1 . . C
H8A 0.4893 0.1649 0.2211 0.073 Uiso calc R 1 . . H
C8B 1.0649(4) 0.21966(15) 0.39429(9) 0.0508(7) Uani d . 1 . . C
H8B 0.9499 0.2012 0.4089 0.061 Uiso calc R 1 . . H
C9A 0.2154(4) 0.34336(15) 0.04977(9) 0.0458(7) Uani d . 1 . . C
C9B 0.7353(4) 0.51216(14) 0.36248(9) 0.0413(6) Uani d . 1 . . C
C10A 0.0580(4) 0.34881(16) 0.01453(9) 0.0556(7) Uani d . 1 . . C
H10A 0.0565 0.3151 -0.0149 0.067 Uiso calc R 1 . . H
C10B 0.7754(4) 0.45955(15) 0.32140(9) 0.0500(7) Uani d . 1 . . C
H10B 0.8924 0.4289 0.3212 0.060 Uiso calc R 1 . . H
C11A -0.0958(4) 0.40396(16) 0.02309(10) 0.0569(8) Uani d . 1 . . C
H11A -0.2016 0.4083 -0.0002 0.068 Uiso calc R 1 . . H
C11B 0.6416(4) 0.45255(15) 0.28064(9) 0.0546(7) Uani d . 1 . . C
H11B 0.6671 0.4164 0.2533 0.066 Uiso calc R 1 . . H
C12A -0.0872(4) 0.45233(16) 0.06732(11) 0.0505(7) Uani d . 1 . . C
C12B 0.4720(4) 0.49889(16) 0.28059(9) 0.0493(7) Uani d . 1 . . C
C13A 0.0691(4) 0.44942(15) 0.10171(9) 0.0540(7) Uani d . 1 . . C
H13A 0.0708 0.4839 0.1309 0.065 Uiso calc R 1 . . H
C13B 0.4321(3) 0.55364(15) 0.31996(9) 0.0494(7) Uani d . 1 . . C
H13B 0.3172 0.5858 0.3192 0.059 Uiso calc R 1 . . H
C14A 0.2233(4) 0.39539(14) 0.09293(9) 0.0504(7) Uani d . 1 . . C
H14A 0.3315 0.3937 0.1156 0.061 Uiso calc R 1 . . H
C14B 0.5656(3) 0.56039(14) 0.36105(8) 0.0460(7) Uani d . 1 . . C
H14B 0.5406 0.5977 0.3879 0.055 Uiso calc R 1 . . H
H2A 0.374(4) 0.2753(15) 0.0101(8) 0.059(9) Uiso d . 1 . . H
H2B 0.878(3) 0.5682(12) 0.4206(7) 0.036(7) Uiso d . 1 . . H
O1W 0.0046(3) 0.88833(12) 0.01269(6) 0.0569(5) Uani d D 1 . . O
H1W 0.095(2) 0.9175(13) 0.0253(8) 0.068 Uiso d D 1 . . H
H2W -0.072(3) 0.8771(16) 0.0346(7) 0.068 Uiso d D 1 . . H

loop_
_atom_site_aniso_label
_atom_site_aniso_U_11
_atom_site_aniso_U_22
_atom_site_aniso_U_33
_atom_site_aniso_U_12
_atom_site_aniso_U_13
_atom_site_aniso_U_23
N1A 0.0548(16) 0.0497(13) 0.0363(13) -0.0060(12) 0.0070(11) 0.0029(11)
N1B 0.0436(14) 0.0381(12) 0.0533(13) -0.0019(11) -0.0006(11) -0.0076(10)
N2A 0.0617(17) 0.0602(16) 0.0425(15) 0.0136(13) 0.0020(14) -0.0037(14)
N2B 0.0500(15) 0.0401(14) 0.0606(15) 0.0103(12) -0.0128(12) -0.0183(12)
N3A 0.0561(19) 0.0680(19) 0.102(2) 0.0049(16) -0.0020(18) 0.0047(17)
N3B 0.078(2) 0.079(2) 0.0682(19) 0.0118(16) -0.0214(18) -0.0129(15)
O1A 0.0572(12) 0.0622(11) 0.0492(11) 0.0039(9) 0.0144(9) -0.0071(9)
O1B 0.0509(12) 0.0423(11) 0.0790(12) -0.0025(9) -0.0155(10) -0.0153(9)
O2A 0.0517(13) 0.0718(13) 0.0705(13) -0.0008(11) 0.0164(11) 0.0127(10)
O2B 0.0413(12) 0.0539(11) 0.0763(13) -0.0029(10) 0.0126(10) -0.0085(9)
O3A 0.0913(19) 0.129(2) 0.159(2) 0.0518(16) -0.0166(18) -0.0615(19)
O3B 0.141(2) 0.183(3) 0.0850(17) 0.0624(19) -0.0523(16) -0.0738(18)
O4A 0.0701(16) 0.162(2) 0.143(2) 0.0417(16) -0.0228(16) -0.0105(18)
O4B 0.0893(18) 0.1190(19) 0.1005(17) 0.0293(15) -0.0454(16) -0.0298(14)
C1A 0.0443(18) 0.0406(16) 0.0500(17) -0.0039(13) 0.0065(15) 0.0025(13)
C1B 0.0427(16) 0.0369(16) 0.0422(15) 0.0026(14) 0.0060(13) -0.0059(12)
C2A 0.059(2) 0.0375(15) 0.0490(18) 0.0032(15) 0.0125(16) 0.0020(13)
C2B 0.0395(17) 0.0442(16) 0.0424(16) -0.0002(14) -0.0029(13) -0.0043(12)
C3A 0.0522(18) 0.0439(16) 0.0433(16) 0.0035(14) 0.0130(14) 0.0004(13)
C3B 0.0403(16) 0.0383(16) 0.0369(15) -0.0008(13) -0.0003(13) -0.0040(12)
C4A 0.061(2) 0.0551(18) 0.0520(17) -0.0036(16) 0.0052(17) 0.0031(15)
C4B 0.056(2) 0.0398(15) 0.0535(17) -0.0063(15) 0.0072(15) -0.0035(14)
C5A 0.058(2) 0.072(2) 0.0642(19) -0.0099(17) 0.0112(18) -0.0082(17)
C5B 0.0533(19) 0.0573(19) 0.080(2) -0.0034(16) 0.0320(15) -0.0117(16)
C6A 0.067(2) 0.087(2) 0.055(2) 0.0163(19) 0.0027(17) -0.0100(18)
C6B 0.063(2) 0.051(2) 0.088(2) 0.0092(16) 0.0153(18) -0.0098(16)
C7A 0.077(2) 0.082(2) 0.0511(18) 0.0087(19) 0.0102(19) 0.0096(16)
C7B 0.071(2) 0.0372(17) 0.087(2) -0.0005(16) 0.0214(18) -0.0023(16)
C8A 0.059(2) 0.072(2) 0.0513(17) 0.0014(15) 0.0142(17) 0.0052(16)
C8B 0.0514(19) 0.0427(16) 0.0595(17) -0.0031(14) 0.0170(14) 0.0009(14)
C9A 0.0506(19) 0.0400(16) 0.0470(17) -0.0033(14) 0.0036(15) 0.0024(14)
C9B 0.0437(16) 0.0364(15) 0.0436(16) 0.0004(13) -0.0024(14) -0.0025(13)
C10A 0.064(2) 0.0525(19) 0.0500(17) -0.0056(16) -0.0060(16) 0.0013(14)
C10B 0.0486(18) 0.0512(17) 0.0499(16) 0.0118(14) -0.0017(15) -0.0063(14)
C11A 0.0462(19) 0.0561(18) 0.068(2) -0.0066(15) -0.0117(16) 0.0157(16)
C11B 0.067(2) 0.0564(18) 0.0404(16) 0.0092(16) -0.0007(16) -0.0098(14)
C12A 0.0417(18) 0.0383(16) 0.0717(19) 0.0013(14) 0.0032(16) 0.0074(15)
C12B 0.0515(18) 0.0528(18) 0.0426(16) 0.0023(14) -0.0097(14) -0.0021(14)
C13A 0.060(2) 0.0420(17) 0.0601(17) 0.0008(14) 0.0010(17) -0.0032(14)
C13B 0.0397(17) 0.0505(17) 0.0576(17) 0.0070(13) -0.0039(15) -0.0007(14)
C14A 0.0521(18) 0.0442(16) 0.0547(17) 0.0029(14) -0.0030(15) -0.0021(14)
C14B 0.0500(18) 0.0384(15) 0.0495(16) 0.0068(13) 0.0017(15) -0.0078(12)
O1W 0.0444(13) 0.0608(13) 0.0654(13) -0.0065(10) -0.0004(10) 0.0033(10)

loop_
_atom_type_symbol
_atom_type_description
_atom_type_scat_dispersion_real
_atom_type_scat_dispersion_imag
_atom_type_scat_source
C C 0.0033 0.0016 'International Tables Vol C Tables 4.2.6.8 and 6.1.1.4'
H H 0.0000 0.0000 'International Tables Vol C Tables 4.2.6.8 and 6.1.1.4'
N N 0.0061 0.0033 'International Tables Vol C Tables 4.2.6.8 and 6.1.1.4'
O O 0.0106 0.0060 'International Tables Vol C Tables 4.2.6.8 and 6.1.1.4'

loop_
_geom_angle_atom_site_label_1
_geom_angle_atom_site_label_2
_geom_angle_atom_site_label_3
_geom_angle
C1A N1A O1A 108.68(19)
C1B N1B O1B 109.47(18)
C1A N2A C9A 128.5(2)
C1A N2A H2A 120.2(18)
C9A N2A H2A 111.2(18)
C1B N2B C9B 125.4(2)
C1B N2B H2B 113.6(13)
C9B N2B H2B 120.0(13)
O4A N3A O3A 123.0(3)
O4A N3A C12A 119.4(3)
O3A N3A C12A 117.6(3)
O3B N3B O4B 122.8(3)
O3B N3B C12B 118.2(3)
O4B N3B C12B 119.0(3)
N1A O1A H1A 109.5
N1B O1B H1B 109.5
N1A C1A N2A 123.8(2)
N1A C1A C2A 112.7(2)
N2A C1A C2A 122.0(2)
N1B C1B N2B 124.5(2)
N1B C1B C2B 116.4(2)
N2B C1B C2B 118.2(2)
O2A C2A C3A 122.8(2)
O2A C2A C1A 117.6(2)
C3A C2A C1A 119.5(2)
O2B C2B C3B 121.6(2)
O2B C2B C1B 117.5(2)
C3B C2B C1B 120.8(2)
C4A C3A C8A 118.0(2)
C4A C3A C2A 122.9(2)
C8A C3A C2A 119.0(3)
C4B C3B C8B 118.9(2)
C4B C3B C2B 123.3(2)
C8B C3B C2B 117.7(2)
C3A C4A C5A 121.3(2)
C3A C4A H4A 119.4
C5A C4A H4A 119.4
C3B C4B C5B 120.1(2)
C3B C4B H4B 119.9
C5B C4B H4B 119.9
C6A C5A C4A 120.2(3)
C6A C5A H5A 119.9
C4A C5A H5A 119.9
C4B C5B C6B 120.0(3)
C4B C5B H5B 120.0
C6B C5B H5B 120.0
C7A C6A C5A 118.9(3)
C7A C6A H6A 120.5
C5A C6A H6A 120.5
C7B C6B C5B 120.5(3)
C7B C6B H6B 119.8
C5B C6B H6B 119.8
C6A C7A C8A 120.8(3)
C6A C7A H7A 119.6
C8A C7A H7A 119.6
C8B C7B C6B 119.6(3)
C8B C7B H7B 120.2
C6B C7B H7B 120.2
C7A C8A C3A 120.7(3)
C7A C8A H8A 119.6
C3A C8A H8A 119.6
C7B C8B C3B 120.8(2)
C7B C8B H8B 119.6
C3B C8B H8B 119.6
C14A C9A C10A 120.5(3)
C14A C9A N2A 120.3(2)
C10A C9A N2A 119.1(2)
C14B C9B C10B 119.3(2)
C14B C9B N2B 119.1(2)
C10B C9B N2B 121.5(2)
C11A C10A C9A 120.3(3)
C11A C10A H10A 119.8
C9A C10A H10A 119.8
C11B C10B C9B 120.0(2)
C11B C10B H10B 120.0
C9B C10B H10B 120.0
C12A C11A C10A 117.7(2)
C12A C11A H11A 121.1
C10A C11A H11A 121.1
C12B C11B C10B 119.8(2)
C12B C11B H11B 120.1
C10B C11B H11B 120.1
C13A C12A C11A 122.7(3)
C13A C12A N3A 118.6(3)
C11A C12A N3A 118.8(3)
C11B C12B C13B 121.3(2)
C11B C12B N3B 119.3(2)
C13B C12B N3B 119.4(2)
C12A C13A C14A 119.7(3)
C12A C13A H13A 120.2
C14A C13A H13A 120.2
C12B C13B C14B 119.0(2)
C12B C13B H13B 120.5
C14B C13B H13B 120.5
C13A C14A C9A 119.0(2)
C13A C14A H14A 120.5
C9A C14A H14A 120.5
C9B C14B C13B 120.5(2)
C9B C14B H14B 119.7
C13B C14B H14B 119.7
H1W O1W H2W 109.3(19)

loop_
_geom_bond_atom_site_label_1
_geom_bond_atom_site_label_2
_geom_bond_site_symmetry_2
_geom_bond_distance
_geom_bond_publ_flag
N1A C1A . 1.290(3) ?
N1A O1A . 1.402(2) ?
N1B C1B . 1.299(3) ?
N1B O1B . 1.4045(19) ?
N2A C1A . 1.387(3) ?
N2A C9A . 1.402(3) ?
N2A H2A . 0.82(2) ?
N2B C1B . 1.372(3) ?
N2B C9B . 1.406(3) ?
N2B H2B . 0.855(17) ?
N3A O4A . 1.200(3) ?
N3A O3A . 1.214(3) ?
N3A C12A . 1.472(3) ?
N3B O3B . 1.198(3) ?
N3B O4B . 1.209(3) ?
N3B C12B . 1.472(3) ?
O1A H1A . 0.8200 ?
O1B H1B . 0.8200 ?
O2A C2A . 1.216(3) ?
O2B C2B . 1.214(3) ?
C1A C2A . 1.500(3) ?
C1B C2B . 1.516(3) ?
C2A C3A . 1.485(3) ?
C2B C3B . 1.464(3) ?
C3A C4A . 1.376(3) ?
C3A C8A . 1.390(3) ?
C3B C4B . 1.375(3) ?
C3B C8B . 1.393(3) ?
C4A C5A . 1.387(3) ?
C4A H4A . 0.9300 ?
C4B C5B . 1.375(3) ?
C4B H4B . 0.9300 ?
C5A C6A . 1.382(3) ?
C5A H5A . 0.9300 ?
C5B C6B . 1.376(3) ?
C5B H5B . 0.9300 ?
C6A C7A . 1.373(3) ?
C6A H6A . 0.9300 ?
C6B C7B . 1.366(3) ?
C6B H6B . 0.9300 ?
C7A C8A . 1.385(3) ?
C7A H7A . 0.9300 ?
C7B C8B . 1.365(3) ?
C7B H7B . 0.9300 ?
C8A H8A . 0.9300 ?
C8B H8B . 0.9300 ?
C9A C14A . 1.386(3) ?
C9A C10A . 1.392(3) ?
C9B C14B . 1.380(3) ?
C9B C10B . 1.384(3) ?
C10A C11A . 1.380(3) ?
C10A H10A . 0.9300 ?
C10B C11B . 1.381(3) ?
C10B H10B . 0.9300 ?
C11A C12A . 1.377(3) ?
C11A H11A . 0.9300 ?
C11B C12B . 1.364(3) ?
C11B H11B . 0.9300 ?
C12A C13A . 1.370(3) ?
C12B C13B . 1.369(3) ?
C13A C14A . 1.373(3) ?
C13A H13A . 0.9300 ?
C13B C14B . 1.386(3) ?
C13B H13B . 0.9300 ?
C14A H14A . 0.9300 ?
C14B H14B . 0.9300 ?
O1W H1W . 0.823(9) ?
O1W H2W . 0.809(9) ?

loop_
_geom_hbond_atom_site_label_D
_geom_hbond_atom_site_label_H
_geom_hbond_atom_site_label_A
_geom_hbond_site_symmetry_A
_geom_hbond_distance_DH
_geom_hbond_distance_HA
_geom_hbond_distance_DA
_geom_hbond_angle_DHA
O1A H1A O1W 3_665 0.82 2.00 2.808(3) 167
O1B H1B O1W 4_776 0.82 1.93 2.750(2) 173
O1W H1W N1B 2_655 0.82(2) 2.02(2) 2.838(2) 176(2)
O1W H2W O2B 2 0.81(2) 2.00(2) 2.787(2) 166(2)

loop_
_geom_torsion_atom_site_label_1
_geom_torsion_atom_site_label_2
_geom_torsion_atom_site_label_3
_geom_torsion_atom_site_label_4
_geom_torsion
O1A N1A C1A N2A 3.1(3)
O1A N1A C1A C2A 169.90(17)
C9A N2A C1A N1A -165.0(2)
C9A N2A C1A C2A 29.4(4)
O1B N1B C1B N2B -3.5(3)
O1B N1B C1B C2B -172.33(18)
C9B N2B C1B N1B 153.1(2)
C9B N2B C1B C2B -38.2(3)
N1A C1A C2A O2A -134.7(2)
N2A C1A C2A O2A 32.4(3)
N1A C1A C2A C3A 41.7(3)
N2A C1A C2A C3A -151.3(2)
N1B C1B C2B O2B 127.7(2)
N2B C1B C2B O2B -41.9(3)
N1B C1B C2B C3B -52.7(3)
N2B C1B C2B C3B 137.7(2)
O2A C2A C3A C4A -156.7(3)
C1A C2A C3A C4A 27.1(4)
O2A C2A C3A C8A 21.6(4)
C1A C2A C3A C8A -154.5(2)
O2B C2B C3B C4B 169.3(2)
C1B C2B C3B C4B -10.2(3)
O2B C2B C3B C8B -8.2(3)
C1B C2B C3B C8B 172.3(2)
C8A C3A C4A C5A 0.0(4)
C2A C3A C4A C5A 178.4(2)
C8B C3B C4B C5B -0.8(4)
C2B C3B C4B C5B -178.3(2)
C3A C4A C5A C6A 1.5(4)
C3B C4B C5B C6B -0.2(4)
C4A C5A C6A C7A -1.0(4)
C4B C5B C6B C7B 1.3(4)
C5A C6A C7A C8A -1.0(4)
C5B C6B C7B C8B -1.4(4)
C6A C7A C8A C3A 2.6(4)
C4A C3A C8A C7A -2.0(4)
C2A C3A C8A C7A 179.5(2)
C6B C7B C8B C3B 0.3(4)
C4B C3B C8B C7B 0.7(4)
C2B C3B C8B C7B 178.4(2)
C1A N2A C9A C14A 21.8(4)
C1A N2A C9A C10A -159.4(2)
C1B N2B C9B C14B 161.0(2)
C1B N2B C9B C10B -21.6(4)
C14A C9A C10A C11A -2.4(4)
N2A C9A C10A C11A 178.9(2)
C14B C9B C10B C11B -3.1(4)
N2B C9B C10B C11B 179.4(2)
C9A C10A C11A C12A -0.2(4)
C9B C10B C11B C12B 1.3(4)
C10A C11A C12A C13A 2.0(4)
C10A C11A C12A N3A -178.6(2)
O4A N3A C12A C13A 179.0(3)
O3A N3A C12A C13A -1.1(4)
O4A N3A C12A C11A -0.4(4)
O3A N3A C12A C11A 179.5(3)
C10B C11B C12B C13B 1.0(4)
C10B C11B C12B N3B -179.6(2)
O3B N3B C12B C11B -2.8(4)
O4B N3B C12B C11B 176.3(3)
O3B N3B C12B C13B 176.5(3)
O4B N3B C12B C13B -4.3(4)
C11A C12A C13A C14A -1.2(4)
N3A C12A C13A C14A 179.4(2)
C11B C12B C13B C14B -1.3(4)
N3B C12B C13B C14B 179.3(2)
C12A C13A C14A C9A -1.4(4)
C10A C9A C14A C13A 3.1(4)
N2A C9A C14A C13A -178.1(2)
C10B C9B C14B C13B 2.8(4)
N2B C9B C14B C13B -179.7(2)
C12B C13B C14B C9B -0.6(4)
